data_7201179
loop_
_publ_author_name
'Entwistle, Christopher D.'
'Collings, Jonathan C.'
'Steffen, Andreas'
'P\%alsson, Lars-Olof'
'Beeby, Andrew'
'Albesa-Jov\'e, David'
'Burke, Jacquelyn M.'
'Batsanov, Andrei S.'
'Howard, Judith A. K.'
'Mosely, Jackie A.'
'Poon, Suk-Yue'
'Wong, Wai-Yeung'
'Ibersiene, Fatima'
'Fathallah, Sofiane'
'Boucekkine, Abdou'
'Halet, Jean-Fran\,cois'
'Marder, Todd B.'

_publ_section_title
;
 Syntheses, structures, two-photon absorption cross-sections and
 computed second hyperpolarisabilities of quadrupolar A--\p--A systems
 containing E-dimesitylborylethenyl acceptors
;
_journal_issue 40
_journal_name_full 'Journal of Materials Chemistry'
_journal_page_first 7532
_journal_paper_doi 10.1039/b905719f
_journal_volume 19
_journal_year 2009
_chemical_formula_moiety 'C52 H56 B2,2(C7 H8)'
_chemical_formula_sum 'C66 H72 B2'
_chemical_formula_weight 886.86
_chemical_name_systematic
; 4,4'-bis(E-dimesitylborylethenyl)biphenyl, toluene
solvate
;
_space_group_IT_number 15
_symmetry_cell_setting monoclinic
_symmetry_space_group_name_Hall '-I 2ya'
_symmetry_space_group_name_H-M 'I 1 2/a 1'
_atom_sites_solution_hydrogens geom
_atom_sites_solution_primary direct
_atom_sites_solution_secondary difmap
_audit_creation_method SHELXL-97
_cell_angle_alpha 90.00
_cell_angle_beta 90.75(2)
_cell_angle_gamma 90.00
_cell_formula_units_Z 4
_cell_length_a 15.3539(12)
_cell_length_b 16.3316(11)
_cell_length_c 21.5221(16)
_cell_measurement_reflns_used 980
_cell_measurement_temperature 120(2)
_cell_measurement_theta_max 23.1
_cell_measurement_theta_min 10.2
_cell_volume 5396.3(7)
_computing_cell_refinement 'SMART version 5.060 (Bruker, 1999)'
_computing_data_collection 'SMART version 5.060 (Bruker, 1999)'
_computing_data_reduction 'SAINT version 6.02A (Bruker, 2001)'
_computing_molecular_graphics 'SHELXTL version 6.14 (Bruker, 2003)'
_computing_publication_material 'SHELXTL version 6.14 (Bruker, 2003)'
_computing_structure_refinement 'SHELXTL version 6.14 (Bruker, 2003)'
_computing_structure_solution 'SHELXTL version 6.14 (Bruker, 2003)'
_diffrn_ambient_temperature 120(2)
_diffrn_detector_area_resol_mean 8
_diffrn_measured_fraction_theta_full 1.000
_diffrn_measured_fraction_theta_max 1.000
_diffrn_measurement_device_type 'SMART 1K CCD area detector'
_diffrn_measurement_method '\w scans'
_diffrn_radiation_monochromator graphite
_diffrn_radiation_source 'fine-focus sealed tube'
_diffrn_radiation_type MoK\a
_diffrn_radiation_wavelength 0.71073
_diffrn_reflns_av_R_equivalents 0.0779
_diffrn_reflns_av_sigmaI/netI 0.0558
_diffrn_reflns_limit_h_max 19
_diffrn_reflns_limit_h_min -19
_diffrn_reflns_limit_k_max 21
_diffrn_reflns_limit_k_min -21
_diffrn_reflns_limit_l_max 27
_diffrn_reflns_limit_l_min -27
_diffrn_reflns_number 31814
_diffrn_reflns_theta_full 27.50
_diffrn_reflns_theta_max 27.50
_diffrn_reflns_theta_min 1.57
_diffrn_standards_number 0
_exptl_absorpt_coefficient_mu 0.061
_exptl_absorpt_correction_type none
_exptl_crystal_colour yellow
_exptl_crystal_density_diffrn 1.092
_exptl_crystal_density_method 'not measured'
_exptl_crystal_description block
_exptl_crystal_F_000 1912
_exptl_crystal_size_max 0.35
_exptl_crystal_size_mid 0.28
_exptl_crystal_size_min 0.11
_refine_diff_density_max 0.874
_refine_diff_density_min -0.502
_refine_diff_density_rms 0.061
_refine_ls_extinction_method none
_refine_ls_goodness_of_fit_ref 1.051
_refine_ls_hydrogen_treatment constr
_refine_ls_matrix_type full
_refine_ls_number_parameters 309
_refine_ls_number_reflns 6191
_refine_ls_number_restraints 2
_refine_ls_restrained_S_all 1.053
_refine_ls_R_factor_all 0.1327
_refine_ls_R_factor_gt 0.0765
_refine_ls_shift/su_max 0.002
_refine_ls_shift/su_mean 0.000
_refine_ls_structure_factor_coef Fsqd
_refine_ls_weighting_details 'calc w=1/[\s^2^(Fo^2^)+(0.0760P)^2^+15.4122P] where P=(Fo^2^+2Fc^2^)/3'
_refine_ls_weighting_scheme calc
_refine_ls_wR_factor_gt 0.1851
_refine_ls_wR_factor_ref 0.2276
_reflns_number_gt 3681
_reflns_number_total 6191
_reflns_threshold_expression I>2\s(I)
_cod_data_source_file b905719f.txt
_cod_data_source_block 1f
_cod_depositor_comments
;
The following automatic conversions were performed:
'_symmetry_cell_setting' value 'Monoclinic' changed to 'monoclinic'
according to '/home/saulius/struct/CIF-dictionaries/cif_core.dic'
dictionary named 'cif_core.dic' version 2.4.1 from 2010-06-29.

Automatic conversion script
Id: cif_fix_enum 1527 2010-12-29 10:47:43Z saulius 
;
_cod_original_sg_symbol_H-M 'I 2/a'
_cod_database_code 7201179

loop_
_symmetry_equiv_pos_as_xyz
'x, y, z'
'-x+1/2, y, -z'
'x+1/2, y+1/2, z+1/2'
'-x+1, y+1/2, -z+1/2'
'-x, -y, -z'
'x-1/2, -y, z'
'-x+1/2, -y+1/2, -z+1/2'
'x, -y+1/2, z+1/2'

loop_
_atom_site_label
_atom_site_type_symbol
_atom_site_fract_x
_atom_site_fract_y
_atom_site_fract_z
_atom_site_U_iso_or_equiv
_atom_site_adp_type
_atom_site_occupancy
_atom_site_symmetry_multiplicity
_atom_site_calc_flag
_atom_site_refinement_flags
_atom_site_disorder_assembly
_atom_site_disorder_group
B B 0.5688(2) 0.19458(19) 0.25521(14) 0.0265(7) Uani 1 1 d . . .
C1 C 0.5623(2) 0.24318(17) 0.19356(13) 0.0323(7) Uani 1 1 d . . .
H1 H 0.5846 0.2184 0.1573 0.039 Uiso 1 1 d R . .
C2 C 0.52775(18) 0.31831(16) 0.18829(12) 0.0270(6) Uani 1 1 d . . .
H2 H 0.5058 0.3413 0.2254 0.032 Uiso 1 1 d R . .
C3 C 0.51943(19) 0.36896(17) 0.13259(12) 0.0274(6) Uani 1 1 d . . .
C4 C 0.5376(3) 0.34109(19) 0.07320(14) 0.0518(10) Uani 1 1 d . . .
H4 H 0.5555 0.2861 0.0676 0.062 Uiso 1 1 d R . .
C5 C 0.5302(3) 0.39172(19) 0.02225(14) 0.0521(10) Uani 1 1 d . . .
H5 H 0.5440 0.3709 -0.0175 0.063 Uiso 1 1 d R . .
C6 C 0.50387(19) 0.47283(16) 0.02756(12) 0.0266(6) Uani 1 1 d . . .
C7 C 0.4846(2) 0.50001(18) 0.08669(13) 0.0346(7) Uani 1 1 d . . .
H7 H 0.4660 0.5548 0.0923 0.042 Uiso 1 1 d R . .
C8 C 0.4917(2) 0.44907(18) 0.13795(13) 0.0336(7) Uani 1 1 d . . .
H8 H 0.4774 0.4697 0.1777 0.040 Uiso 1 1 d R . .
C11 C 0.54635(17) 0.24070(16) 0.31787(12) 0.0249(6) Uani 1 1 d . . .
C12 C 0.59600(18) 0.30752(17) 0.34026(12) 0.0271(6) Uani 1 1 d . . .
C13 C 0.57321(18) 0.34609(18) 0.39557(13) 0.0295(6) Uani 1 1 d . . .
H13 H 0.6076 0.3904 0.4103 0.035 Uiso 1 1 d R . .
C14 C 0.50219(19) 0.32185(19) 0.42954(12) 0.0314(6) Uani 1 1 d . . .
C15 C 0.45224(18) 0.25726(19) 0.40705(13) 0.0315(6) Uani 1 1 d . . .
H15 H 0.4026 0.2404 0.4294 0.038 Uiso 1 1 d R . .
C16 C 0.47316(17) 0.21708(17) 0.35201(12) 0.0263(6) Uani 1 1 d . . .
C17 C 0.6749(2) 0.33890(19) 0.30626(14) 0.0375(7) Uani 1 1 d . . .
H171 H 0.6594 0.3886 0.2832 0.096(9) Uiso 1 1 d R . .
H172 H 0.6950 0.2970 0.2772 0.096(9) Uiso 1 1 d R . .
H173 H 0.7217 0.3514 0.3361 0.096(9) Uiso 1 1 d R . .
C18 C 0.4780(2) 0.3660(2) 0.48878(15) 0.0465(9) Uani 1 1 d . . .
H181 H 0.5259 0.4019 0.5019 0.044(8) Uiso 0.50 1 d PR A 1
H182 H 0.4666 0.3260 0.5215 0.044(8) Uiso 0.50 1 d PR A 1
H183 H 0.4257 0.3989 0.4812 0.044(8) Uiso 0.50 1 d PR A 1
H184 H 0.5308 0.3597 0.5142 0.044(8) Uiso 0.50 1 d PR A 2
H185 H 0.4255 0.3482 0.5101 0.044(8) Uiso 0.50 1 d PR A 2
H186 H 0.4714 0.4242 0.4789 0.044(8) Uiso 0.50 1 d PR A 2
C19 C 0.4116(2) 0.1517(2) 0.32775(15) 0.0376(7) Uani 1 1 d . . .
H191 H 0.3748 0.1746 0.2947 0.060(6) Uiso 1 1 d R . .
H192 H 0.3751 0.1326 0.3616 0.060(6) Uiso 1 1 d R . .
H193 H 0.4451 0.1058 0.3114 0.060(6) Uiso 1 1 d R . .
C21 C 0.59891(18) 0.10217(16) 0.25135(12) 0.0252(6) Uani 1 1 d . . .
C22 C 0.66888(17) 0.07187(17) 0.28786(12) 0.0269(6) Uani 1 1 d . . .
C23 C 0.70155(19) -0.00629(18) 0.27677(14) 0.0331(7) Uani 1 1 d . . .
H23 H 0.7502 -0.0247 0.3005 0.040 Uiso 1 1 d R . .
C24 C 0.6658(2) -0.05801(17) 0.23236(15) 0.0344(7) Uani 1 1 d . . .
C25 C 0.59376(19) -0.02990(17) 0.19904(13) 0.0310(6) Uani 1 1 d . . .
H25 H 0.5660 -0.0655 0.1702 0.037 Uiso 1 1 d R . .
C26 C 0.56057(18) 0.04858(17) 0.20710(12) 0.0281(6) Uani 1 1 d . . .
C27 C 0.7121(2) 0.12188(19) 0.33900(14) 0.0341(7) Uani 1 1 d . . .
H271 H 0.7584 0.0896 0.3588 0.059(7) Uiso 1 1 d R . .
H272 H 0.6690 0.1368 0.3701 0.059(7) Uiso 1 1 d R . .
H273 H 0.7371 0.1716 0.3212 0.059(7) Uiso 1 1 d R . .
C28 C 0.7015(3) -0.1427(2) 0.2218(2) 0.0564(10) Uani 1 1 d . . .
H281 H 0.7621 -0.1391 0.2084 0.103(10) Uiso 1 1 d R . .
H282 H 0.6668 -0.1704 0.1897 0.103(10) Uiso 1 1 d R . .
H283 H 0.6989 -0.1740 0.2605 0.103(10) Uiso 1 1 d R . .
C29 C 0.4801(2) 0.0701(2) 0.16949(15) 0.0396(8) Uani 1 1 d . . .
H291 H 0.4525 0.1187 0.1870 0.037(8) Uiso 0.50 1 d PR B 1
H292 H 0.4391 0.0242 0.1705 0.037(8) Uiso 0.50 1 d PR B 1
H293 H 0.4964 0.0810 0.1265 0.037(8) Uiso 0.50 1 d PR B 1
H294 H 0.4657 0.0320 0.1319 0.037(8) Uiso 0.50 1 d PR B 2
H295 H 0.4865 0.1248 0.1542 0.037(8) Uiso 0.50 1 d PR B 2
H296 H 0.4312 0.0698 0.1967 0.037(8) Uiso 0.50 1 d PR B 2
C31 C 0.7500 0.1645(4) 0.0000 0.0638(16) Uani 1 2 d S . .
C32 C 0.7090(3) 0.1217(4) 0.0445(2) 0.0785(16) Uani 1 1 d . . .
H32 H 0.6786 0.1508 0.0761 0.094 Uiso 1 1 d R . .
C33 C 0.7094(3) 0.0387(5) 0.0453(3) 0.108(2) Uani 1 1 d . . .
H33 H 0.6816 0.0095 0.0781 0.130 Uiso 1 1 d R . .
C34 C 0.7500 -0.0020(6) 0.0000 0.132(4) Uani 1 2 d S . .
H34 H 0.7500 -0.0606 0.0000 0.158 Uiso 1 2 d SR . .
C35 C 0.7500 0.2561(5) 0.0000 0.170(6) Uani 1 2 d S . .
H351 H 0.7179 0.2757 0.0349 0.255 Uiso 0.50 1 d PR . .
H352 H 0.8087 0.2757 0.0028 0.255 Uiso 0.50 1 d PR . .
H353 H 0.7234 0.2757 -0.0376 0.255 Uiso 0.50 1 d PR . .
C41 C 0.2500 0.1044(3) 0.5000 0.113(3) Uani 1 2 d SGD . .
C42 C 0.2091(3) 0.1258(4) 0.44249(10) 0.065(2) Uani 0.50 1 d PGD C -1
H42 H 0.1888 0.0839 0.4148 0.078 Uiso 0.50 1 d PR C -1
C43 C 0.1991(5) 0.2077(4) 0.4269(3) 0.088(3) Uiso 0.50 1 d PG C -1
H43 H 0.1715 0.2225 0.3883 0.105 Uiso 0.50 1 d PG C -1
C44 C 0.2290(7) 0.2681(3) 0.4670(4) 0.212(11) Uiso 0.50 1 d PG C -1
H44 H 0.2220 0.3246 0.4562 0.255 Uiso 0.50 1 d PG C -1
C45 C 0.2690(6) 0.2467(4) 0.5228(3) 0.079(3) Uiso 0.50 1 d PG C -1
H45 H 0.2896 0.2885 0.5506 0.094 Uiso 0.50 1 d PG C -1
C46 C 0.2791(3) 0.1649(4) 0.53845(16) 0.071(3) Uiso 0.50 1 d PGD C -1
H46 H 0.3070 0.1507 0.5770 0.085 Uiso 0.50 1 d PG C -1
C47 C 0.2512(13) 0.0171(5) 0.5147(6) 0.117(4) Uiso 0.50 1 d PD C -1
H471 H 0.2795 0.0077 0.5539 0.175 Uiso 0.50 1 d PR C -1
H472 H 0.1920 -0.0011 0.5166 0.175 Uiso 0.50 1 d PR C -1
H473 H 0.2808 -0.0126 0.4829 0.175 Uiso 0.50 1 d PR C -1

loop_
_atom_site_aniso_label
_atom_site_aniso_U_11
_atom_site_aniso_U_22
_atom_site_aniso_U_33
_atom_site_aniso_U_23
_atom_site_aniso_U_13
_atom_site_aniso_U_12
B 0.0257(15) 0.0290(16) 0.0251(15) 0.0058(12) 0.0038(12) -0.0012(12)
C1 0.0466(18) 0.0286(15) 0.0218(13) 0.0020(11) 0.0046(12) 0.0042(13)
C2 0.0347(15) 0.0269(14) 0.0194(12) -0.0001(11) -0.0002(11) 0.0012(11)
C3 0.0359(15) 0.0258(14) 0.0205(13) 0.0029(11) -0.0022(11) -0.0006(12)
C4 0.108(3) 0.0239(15) 0.0237(15) -0.0002(12) 0.0034(17) 0.0204(18)
C5 0.112(3) 0.0284(16) 0.0160(14) -0.0021(12) 0.0024(17) 0.0167(18)
C6 0.0372(15) 0.0238(13) 0.0186(12) 0.0017(10) -0.0027(11) 0.0021(11)
C7 0.0523(19) 0.0283(15) 0.0235(14) 0.0027(12) 0.0064(13) 0.0135(13)
C8 0.0493(18) 0.0325(15) 0.0191(13) 0.0024(11) 0.0067(12) 0.0126(13)
C11 0.0281(14) 0.0260(13) 0.0206(12) 0.0064(10) -0.0014(10) 0.0028(11)
C12 0.0287(14) 0.0300(14) 0.0227(13) 0.0047(11) 0.0003(11) 0.0012(11)
C13 0.0304(15) 0.0318(15) 0.0261(14) 0.0012(11) -0.0057(11) 0.0024(12)
C14 0.0297(15) 0.0433(17) 0.0210(13) -0.0022(12) -0.0017(11) 0.0079(13)
C15 0.0257(14) 0.0431(17) 0.0258(14) 0.0058(12) 0.0032(11) 0.0019(12)
C16 0.0247(13) 0.0289(14) 0.0254(13) 0.0047(11) -0.0024(10) 0.0007(11)
C17 0.0414(17) 0.0386(17) 0.0326(16) -0.0007(13) 0.0076(13) -0.0110(14)
C18 0.0397(19) 0.066(2) 0.0338(17) -0.0139(16) 0.0059(14) 0.0023(16)
C19 0.0302(16) 0.0414(17) 0.0412(18) 0.0007(14) 0.0036(13) -0.0048(13)
C21 0.0292(14) 0.0259(13) 0.0205(12) 0.0058(10) 0.0038(10) -0.0031(11)
C22 0.0253(13) 0.0289(14) 0.0264(14) 0.0057(11) 0.0035(11) -0.0048(11)
C23 0.0285(14) 0.0307(15) 0.0401(16) 0.0070(13) -0.0023(12) 0.0015(12)
C24 0.0332(16) 0.0249(14) 0.0452(18) -0.0003(13) 0.0024(13) 0.0002(12)
C25 0.0342(16) 0.0297(15) 0.0291(14) -0.0026(12) 0.0019(12) -0.0033(12)
C26 0.0335(15) 0.0287(14) 0.0221(13) 0.0043(11) 0.0022(11) -0.0011(12)
C27 0.0355(16) 0.0336(16) 0.0330(16) 0.0045(12) -0.0061(13) -0.0021(13)
C28 0.053(2) 0.0348(19) 0.081(3) -0.0125(18) -0.015(2) 0.0116(16)
C29 0.0460(18) 0.0380(17) 0.0344(16) -0.0011(13) -0.0122(14) 0.0039(14)
C31 0.049(3) 0.081(4) 0.061(4) 0.000 -0.022(3) 0.000
C32 0.039(2) 0.151(5) 0.045(2) -0.016(3) -0.0099(18) 0.023(3)
C33 0.048(3) 0.162(7) 0.115(5) 0.075(5) -0.005(3) -0.018(4)
C34 0.072(6) 0.071(6) 0.251(15) 0.000 -0.021(8) 0.000
C35 0.149(9) 0.069(6) 0.290(16) 0.000 -0.124(10) 0.000
C41 0.060(5) 0.116(7) 0.165(9) 0.000 0.046(5) 0.000
C42 0.023(3) 0.111(7) 0.061(5) -0.020(5) -0.001(3) -0.015(4)

loop_
_atom_type_symbol
_atom_type_description
_atom_type_scat_dispersion_real
_atom_type_scat_dispersion_imag
_atom_type_scat_source
C C 0.0033 0.0016 'International Tables Vol C Tables 4.2.6.8 and 6.1.1.4'
H H 0.0000 0.0000 'International Tables Vol C Tables 4.2.6.8 and 6.1.1.4'
B B 0.0013 0.0007 'International Tables Vol C Tables 4.2.6.8 and 6.1.1.4'

loop_
_exptl_crystal_face_index_h
_exptl_crystal_face_index_k
_exptl_crystal_face_index_l
_exptl_crystal_face_perp_dist
-1.00 0.00 0.00 0.0550
1.00 0.00 0.00 0.0550
0.00 -1.00 1.00 0.1400
0.00 1.00 -1.00 0.1400
0.00 1.00 1.00 0.1700
0.00 -1.00 -1.00 0.1700
0.00 0.00 1.00 0.1400

loop_
_geom_angle_atom_site_label_1
_geom_angle_atom_site_label_2
_geom_angle_atom_site_label_3
_geom_angle
_geom_angle_site_symmetry_1
_geom_angle_site_symmetry_3
_geom_angle_publ_flag
C1 B C21 117.4(2) . . ?
C1 B C11 118.2(2) . . ?
C21 B C11 124.4(2) . . ?
C2 C1 B 124.2(3) . . ?
C2 C1 H1 117.9 . . ?
B C1 H1 117.8 . . ?
C1 C2 C3 128.2(3) . . ?
C1 C2 H2 115.9 . . ?
C3 C2 H2 116.0 . . ?
C8 C3 C4 116.9(2) . . ?
C8 C3 C2 119.5(2) . . ?
C4 C3 C2 123.6(3) . . ?
C5 C4 C3 121.4(3) . . ?
C5 C4 H4 119.2 . . ?
C3 C4 H4 119.4 . . ?
C4 C5 C6 121.8(3) . . ?
C4 C5 H5 119.1 . . ?
C6 C5 H5 119.0 . . ?
C7 C6 C5 116.6(2) . . ?
C7 C6 C6 121.8(3) . 5_665 ?
C5 C6 C6 121.6(3) . 5_665 ?
C6 C7 C8 121.6(3) . . ?
C6 C7 H7 119.3 . . ?
C8 C7 H7 119.1 . . ?
C3 C8 C7 121.6(3) . . ?
C3 C8 H8 119.2 . . ?
C7 C8 H8 119.2 . . ?
C16 C11 C12 117.8(2) . . ?
C16 C11 B 119.9(2) . . ?
C12 C11 B 122.3(2) . . ?
C13 C12 C11 120.0(3) . . ?
C13 C12 C17 118.1(3) . . ?
C11 C12 C17 121.9(2) . . ?
C14 C13 C12 122.1(3) . . ?
C14 C13 H13 118.9 . . ?
C12 C13 H13 119.0 . . ?
C13 C14 C15 118.1(3) . . ?
C13 C14 C18 120.9(3) . . ?
C15 C14 C18 121.0(3) . . ?
C14 C15 C16 121.4(3) . . ?
C14 C15 H15 119.3 . . ?
C16 C15 H15 119.3 . . ?
C15 C16 C11 120.6(3) . . ?
C15 C16 C19 118.4(3) . . ?
C11 C16 C19 120.9(2) . . ?
C12 C17 H171 109.6 . . ?
C12 C17 H172 109.4 . . ?
H171 C17 H172 109.4 . . ?
C12 C17 H173 109.8 . . ?
H171 C17 H173 109.3 . . ?
H172 C17 H173 109.3 . . ?
C14 C18 H181 109.7 . . ?
C14 C18 H182 109.6 . . ?
H181 C18 H182 109.4 . . ?
C14 C18 H183 109.3 . . ?
H181 C18 H183 109.4 . . ?
H182 C18 H183 109.4 . . ?
C14 C18 H184 102.2 . . ?
H181 C18 H184 44.6 . . ?
H182 C18 H184 71.4 . . ?
H183 C18 H184 145.5 . . ?
C14 C18 H185 117.7 . . ?
H181 C18 H185 131.6 . . ?
H182 C18 H185 46.0 . . ?
H183 C18 H185 64.0 . . ?
H184 C18 H185 112.8 . . ?
C14 C18 H186 107.8 . . ?
H181 C18 H186 63.7 . . ?
H182 C18 H186 141.8 . . ?
H183 C18 H186 49.3 . . ?
H184 C18 H186 107.9 . . ?
H185 C18 H186 107.9 . . ?
C16 C19 H191 109.5 . . ?
C16 C19 H192 109.3 . . ?
H191 C19 H192 109.5 . . ?
C16 C19 H193 109.7 . . ?
H191 C19 H193 109.5 . . ?
H192 C19 H193 109.4 . . ?
C22 C21 C26 117.7(2) . . ?
C22 C21 B 121.8(2) . . ?
C26 C21 B 120.4(2) . . ?
C23 C22 C21 119.9(3) . . ?
C23 C22 C27 117.5(3) . . ?
C21 C22 C27 122.5(3) . . ?
C24 C23 C22 122.5(3) . . ?
C24 C23 H23 118.7 . . ?
C22 C23 H23 118.8 . . ?
C23 C24 C25 117.4(3) . . ?
C23 C24 C28 121.5(3) . . ?
C25 C24 C28 121.0(3) . . ?
C24 C25 C26 122.1(3) . . ?
C24 C25 H25 118.9 . . ?
C26 C25 H25 119.0 . . ?
C25 C26 C21 120.2(3) . . ?
C25 C26 C29 116.5(3) . . ?
C21 C26 C29 123.2(3) . . ?
C22 C27 H271 109.5 . . ?
C22 C27 H272 109.7 . . ?
H271 C27 H272 109.3 . . ?
C22 C27 H273 109.4 . . ?
H271 C27 H273 109.4 . . ?
H272 C27 H273 109.4 . . ?
C24 C28 H281 109.7 . . ?
C24 C28 H282 109.5 . . ?
H281 C28 H282 109.4 . . ?
C24 C28 H283 109.4 . . ?
H281 C28 H283 109.4 . . ?
H282 C28 H283 109.4 . . ?
C26 C29 H291 109.7 . . ?
C26 C29 H292 109.4 . . ?
H291 C29 H292 109.4 . . ?
C26 C29 H293 109.3 . . ?
H291 C29 H293 109.4 . . ?
H292 C29 H293 109.5 . . ?
C26 C29 H294 116.2 . . ?
H291 C29 H294 134.1 . . ?
H292 C29 H294 55.2 . . ?
H293 C29 H294 55.2 . . ?
C26 C29 H295 108.3 . . ?
H291 C29 H295 54.5 . . ?
H292 C29 H295 142.2 . . ?
H293 C29 H295 58.4 . . ?
H294 C29 H295 108.2 . . ?
C26 C29 H296 108.3 . . ?
H291 C29 H296 54.7 . . ?
H292 C29 H296 58.3 . . ?
H293 C29 H296 142.4 . . ?
H294 C29 H296 108.2 . . ?
H295 C29 H296 107.4 . . ?
C32 C31 C32 117.5(7) 2_655 . ?
C32 C31 C35 121.2(4) 2_655 . ?
C32 C31 C35 121.2(4) . . ?
C31 C32 C33 121.7(5) . . ?
C31 C32 H32 119.0 . . ?
C33 C32 H32 119.3 . . ?
C34 C33 C32 119.3(6) . . ?
C34 C33 H33 120.3 . . ?
C32 C33 H33 120.4 . . ?
C33 C34 C33 120.5(9) . 2_655 ?
C33 C34 H34 119.8 . . ?
C33 C34 H34 119.8 2_655 . ?
C31 C35 H351 109.5 . . ?
C31 C35 H352 109.5 . . ?
H351 C35 H352 109.5 . . ?
C31 C35 H353 109.5 . . ?
H351 C35 H353 109.5 . . ?
H352 C35 H353 109.5 . . ?
C46 C41 C42 119.2 . . ?
C46 C41 C47 125.1(5) . . ?
C42 C41 C47 115.5(5) . . ?
C43 C42 C41 119.6 . . ?
C43 C42 H42 120.2 . . ?
C41 C42 H42 120.2 . . ?
C42 C43 C44 120.0 . . ?
C45 C44 C43 120.0 . . ?
C44 C45 C46 120.0 . . ?
C41 C46 C45 121.2 . . ?
C41 C46 H46 119.4 . . ?
C41 C47 H471 110.5 . . ?
C41 C47 H472 107.7 . . ?
H471 C47 H472 109.5 . . ?
C41 C47 H473 110.2 . . ?
H471 C47 H473 109.5 . . ?
H472 C47 H473 109.5 . . ?

loop_
_geom_bond_atom_site_label_1
_geom_bond_atom_site_label_2
_geom_bond_distance
_geom_bond_site_symmetry_2
_geom_bond_publ_flag
B C1 1.548(4) . ?
B C21 1.581(4) . ?
B C11 1.586(4) . ?
C1 C2 1.341(4) . ?
C1 H1 0.9474 . ?
C2 C3 1.461(4) . ?
C2 H2 0.9476 . ?
C3 C8 1.381(4) . ?
C3 C4 1.389(4) . ?
C4 C5 1.377(4) . ?
C4 H4 0.9477 . ?
C5 C6 1.390(4) . ?
C5 H5 0.9477 . ?
C6 C7 1.383(4) . ?
C6 C6 1.485(5) 5_665 ?
C7 C8 1.385(4) . ?
C7 H7 0.9476 . ?
C8 H8 0.9476 . ?
C11 C16 1.405(4) . ?
C11 C12 1.412(4) . ?
C12 C13 1.395(4) . ?
C12 C17 1.513(4) . ?
C13 C14 1.379(4) . ?
C13 H13 0.9476 . ?
C14 C15 1.388(4) . ?
C14 C18 1.515(4) . ?
C15 C16 1.395(4) . ?
C15 H15 0.9476 . ?
C16 C19 1.514(4) . ?
C17 H171 0.9791 . ?
C17 H172 0.9786 . ?
C17 H173 0.9787 . ?
C18 H181 0.9779 . ?
C18 H182 0.9781 . ?
C18 H183 0.9782 . ?
C18 H184 0.9774 . ?
C18 H185 0.9775 . ?
C18 H186 0.9776 . ?
C19 H191 0.9778 . ?
C19 H192 0.9772 . ?
C19 H193 0.9776 . ?
C21 C22 1.412(4) . ?
C21 C26 1.416(4) . ?
C22 C23 1.393(4) . ?
C22 C27 1.517(4) . ?
C23 C24 1.384(4) . ?
C23 H23 0.9474 . ?
C24 C25 1.389(4) . ?
C24 C28 1.507(4) . ?
C25 C26 1.391(4) . ?
C25 H25 0.9475 . ?
C26 C29 1.510(4) . ?
C27 H271 0.9787 . ?
C27 H272 0.9787 . ?
C27 H273 0.9784 . ?
C28 H281 0.9782 . ?
C28 H282 0.9781 . ?
C28 H283 0.9780 . ?
C29 H291 0.9780 . ?
C29 H292 0.9778 . ?
C29 H293 0.9781 . ?
C29 H294 1.0405 . ?
C29 H295 0.9577 . ?
C29 H296 0.9575 . ?
C31 C32 1.348(7) 2_655 ?
C31 C32 1.348(7) . ?
C31 C35 1.496(11) . ?
C32 C33 1.355(9) . ?
C32 H32 0.9576 . ?
C33 C34 1.340(9) . ?
C33 H33 0.9579 . ?
C34 C33 1.340(9) 2_655 ?
C34 H34 0.9577 . ?
C35 H351 0.9575 . ?
C35 H352 0.9575 . ?
C35 H353 0.9574 . ?
C41 C46 1.360(4) 2_556 ?
C41 C46 1.3596 . ?
C41 C42 1.4238(19) 2_556 ?
C41 C42 1.4238 . ?
C41 C47 1.461(8) . ?
C41 C47 1.461(8) 2_556 ?
C42 C43 1.3865 . ?
C42 H42 0.9575 . ?
C43 C44 1.3865 . ?
C43 H43 0.9578 . ?
C44 C45 1.3860 . ?
C44 H44 0.9574 . ?
C45 C46 1.3868 . ?
C45 H45 0.9579 . ?
C46 H46 0.9573 . ?
C47 H471 0.9576 . ?
C47 H472 0.9574 . ?
C47 H473 0.9578 . ?

loop_
_geom_torsion_atom_site_label_1
_geom_torsion_atom_site_label_2
_geom_torsion_atom_site_label_3
_geom_torsion_atom_site_label_4
_geom_torsion
_geom_torsion_site_symmetry_1
_geom_torsion_site_symmetry_2
_geom_torsion_site_symmetry_3
_geom_torsion_site_symmetry_4
_geom_torsion_publ_flag
C12 C11 B C1 -63.9(4) . . . . ?
C11 B C1 C2 -9.4(4) . . . . ?
B C1 C2 C3 179.5(3) . . . . ?
C1 C2 C3 C4 8.4(5) . . . . ?
C26 C21 B C1 -47.8(4) . . . . ?
